data_4328203
loop_
_publ_author_name
'Zakariae Amghouz'
'Santiago Garc\'ia-Granda'
'Jos\'e R. Garc\'ia'
'Rute A. S. Ferreira'
'Lu\'is Mafra'
'Luis D. Carlos'
'Jo\~ao Rocha'

_publ_contact_author_address
;
Departamentos de Qu\'imica F\'isica y Anal\'itica 
y Qu\'imica Org\'anica e Inorg\'anica
Universidad de Oviedo
Juli\'an Claver\'ia 8, 33006  
Oviedo, Spain 
;
_publ_contact_author_email amghouz.uo@uniovi.es
_publ_contact_author_fax 0034985103446
_publ_contact_author_name 'Amghouz, Z.'
_publ_contact_author_phone 0034985105753
_publ_section_title
;
 Series of Metal Organic Frameworks Assembled from Ln(III), Na(I), and
 Chiral Flexible-Achiral Rigid Dicarboxylates Exhibiting Tunable UV-vis-IR
 Light Emission
;
_journal_name_full 'Inorganic Chemistry'
_journal_page_first 1703
_journal_page_last 1716
_journal_paper_doi 10.1021/ic202020z
_journal_volume 51
_journal_year 2012
_chemical_absolute_configuration ad
_chemical_formula_moiety 'C12 H12 Dy Na O12'
_chemical_formula_sum 'C12 H12 Dy Na O12'
_chemical_formula_weight 533.71
_chemical_name_systematic
;
 ?
;
_space_group_IT_number 20
_symmetry_cell_setting orthorhombic
_symmetry_space_group_name_Hall 'C 2c 2'
_symmetry_space_group_name_H-M 'C 2 2 21'
_atom_sites_solution_hydrogens geom
_atom_sites_solution_primary direct
_atom_sites_solution_secondary difmap
_audit_conform_dict_location ftp://ftp.iucr.org/pub/cif_core.dic
_audit_conform_dict_name cif_core.dic
_audit_conform_dict_version 2.4
_audit_creation_date 2010-04-15T21:05:28-00:00
_audit_creation_method 'WinGX routine CIF_UPDATE'
_cell_angle_alpha 90
_cell_angle_beta 90
_cell_angle_gamma 90
_cell_formula_units_Z 4
_cell_length_a 6.89600(10)
_cell_length_b 30.4341(8)
_cell_length_c 7.4984(2)
_cell_measurement_reflns_used 2516
_cell_measurement_temperature 293(2)
_cell_measurement_theta_max 68.1270
_cell_measurement_theta_min 5.8105
_cell_volume 1573.72(6)
_computing_cell_refinement
;
CrysAlisPro, Oxford Diffraction Ltd.,
Version 1.171.34.9 (release 08-12-2009 CrysAlis171 .NET)
(compiled Dec  8 2009,17:31:18)
;
_computing_data_collection
;
CrysAlisPro, Oxford Diffraction Ltd.,
Version 1.171.34.9 (release 08-12-2009 CrysAlis171 .NET)
(compiled Dec  8 2009,17:31:18)
;
_computing_data_reduction
;
CrysAlisPro, Oxford Diffraction Ltd.,
Version 1.171.34.9 (release 08-12-2009 CrysAlis171 .NET)
(compiled Dec  8 2009,17:31:18)
;
_computing_structure_refinement 'SHELXL-97 (Sheldrick, 1997)'
_computing_structure_solution 'SHELXS-97 (Sheldrick, 1990)'
_diffrn_ambient_temperature 293(2)
_diffrn_measured_fraction_theta_full 0.992
_diffrn_measured_fraction_theta_max 0.992
_diffrn_measurement_device_type 'Goniometer Xcalibur, detector: Ruby (Gemini Cu)'
_diffrn_measurement_method '\w scans'
_diffrn_orient_matrix_UB_11 0.2154239000
_diffrn_orient_matrix_UB_12 0.0115120000
_diffrn_orient_matrix_UB_13 0.0278723000
_diffrn_orient_matrix_UB_21 -0.0066868000
_diffrn_orient_matrix_UB_22 0.0305223000
_diffrn_orient_matrix_UB_23 -0.1637449000
_diffrn_orient_matrix_UB_31 -0.0588315000
_diffrn_orient_matrix_UB_32 0.0387063000
_diffrn_orient_matrix_UB_33 0.1208979000
_diffrn_radiation_monochromator graphite
_diffrn_radiation_type CuK\a
_diffrn_radiation_wavelength 1.54184
_diffrn_reflns_av_R_equivalents 0.0576
_diffrn_reflns_av_unetI/netI 0.0545
_diffrn_reflns_limit_h_max 8
_diffrn_reflns_limit_h_min -8
_diffrn_reflns_limit_k_max 36
_diffrn_reflns_limit_k_min -34
_diffrn_reflns_limit_l_max 8
_diffrn_reflns_limit_l_min -7
_diffrn_reflns_number 4447
_diffrn_reflns_theta_full 68.25
_diffrn_reflns_theta_max 68.25
_diffrn_reflns_theta_min 5.82
_exptl_absorpt_coefficient_mu 26.326
_exptl_absorpt_correction_T_max 0.771
_exptl_absorpt_correction_T_min 0.264
_exptl_absorpt_correction_type refdelf
_exptl_absorpt_process_details
;
        Parkin S,Moezzi B & Hope H, (1995) J. Appl. Cryst. 28, 53-56
        cubic fit to sin(theta)/lambda - 24 parameters
;
_exptl_crystal_colour colourless
_exptl_crystal_density_diffrn 2.253
_exptl_crystal_description needle
_exptl_crystal_F_000 1028
_exptl_crystal_size_max 0.1143
_exptl_crystal_size_mid 0.0198
_exptl_crystal_size_min 0.0104
_refine_diff_density_max 0.554
_refine_diff_density_min -0.639
_refine_diff_density_rms 0.102
_refine_ls_abs_structure_details 'Flack H D (1983), Acta Cryst. A39, 876-881'
_refine_ls_abs_structure_Flack -0.004(10)
_refine_ls_extinction_method none
_refine_ls_goodness_of_fit_ref 1.032
_refine_ls_hydrogen_treatment mixed
_refine_ls_matrix_type full
_refine_ls_number_parameters 133
_refine_ls_number_reflns 1429
_refine_ls_number_restraints 4
_refine_ls_restrained_S_all 1.032
_refine_ls_R_factor_all 0.0345
_refine_ls_R_factor_gt 0.0297
_refine_ls_shift/su_max 0.001
_refine_ls_shift/su_mean 0
_refine_ls_structure_factor_coef Fsqd
_refine_ls_weighting_details 'calc w=1/[\s^2^(Fo^2^)+(0.0239P)^2^+0.0000P] where P=(Fo^2^+2Fc^2^)/3'
_refine_ls_weighting_scheme calc
_refine_ls_wR_factor_gt 0.0637
_refine_ls_wR_factor_ref 0.066
_reflns_number_gt 1314
_reflns_number_total 1429
_reflns_threshold_expression >2sigma(I)
_cod_data_source_file ic202020z_si_002_10.cif
_cod_data_source_block Za11
_cod_database_code 4328203

loop_
_symmetry_equiv_pos_as_xyz
'x, y, z'
'-x, -y, z+1/2'
'-x, y, -z+1/2'
'x, -y, -z'
'x+1/2, y+1/2, z'
'-x+1/2, -y+1/2, z+1/2'
'-x+1/2, y+1/2, -z+1/2'
'x+1/2, -y+1/2, -z'

loop_
_atom_site_label
_atom_site_type_symbol
_atom_site_fract_x
_atom_site_fract_y
_atom_site_fract_z
_atom_site_U_iso_or_equiv
_atom_site_adp_type
_atom_site_occupancy
_atom_site_symmetry_multiplicity
_atom_site_calc_flag
_atom_site_refinement_flags
Na1 Na 0.0000 0.85810(10) 0.2500 0.0303(7) Uani 1 2 d SD
O1 O -0.3426(5) 0.87370(11) 0.2586(11) 0.0244(8) Uani 1 1 d .
C1 C -0.5000 0.8944(2) 0.2500 0.0167(13) Uani 1 2 d S
C2 C -0.5000 0.9434(2) 0.2500 0.0207(14) Uani 1 2 d S
O5 O -0.4546(5) 0.74146(12) 0.0674(5) 0.0193(10) Uani 1 1 d .
O6 O 0.0086(12) 0.89629(19) -0.0156(6) 0.0545(14) Uani 1 1 d D
O3 O -0.4294(6) 0.82022(13) -0.0564(6) 0.0198(9) Uani 1 1 d D
O4 O -0.1856(5) 0.78866(14) 0.3301(6) 0.0184(9) Uani 1 1 d .
C7 C -0.4108(8) 0.78674(19) -0.1877(7) 0.0154(12) Uani 1 1 d .
C8 C -0.3903(7) 0.74309(19) -0.0876(8) 0.0160(12) Uani 1 1 d .
H7 H -0.285(8) 0.7917(17) -0.242(15) 0.019 Uiso 1 1 d .
H3O H -0.404(10) 0.8452(12) -0.103(8) 0.019 Uiso 1 1 d D
H6A H 0.103(6) 0.8902(17) -0.111(4) 0.019 Uiso 1 1 d D
H6B H -0.098(5) 0.9125(18) -0.070(5) 0.019 Uiso 1 1 d D
Dy1 Dy -0.5000 0.803748(12) 0.2500 0.01347(13) Uani 1 2 d S
C5 C -0.5000 1.0351(2) 0.2500 0.0221(15) Uani 1 2 d S
C6 C -0.5000 1.0842(2) 0.2500 0.0224(14) Uani 1 2 d S
O2 O -0.3471(6) 1.10419(14) 0.2066(7) 0.0302(14) Uani 1 1 d .
C4 C -0.6724(8) 1.01209(19) 0.253(2) 0.0454(17) Uani 1 1 d .
H4 H -0.7895 1.0272 0.2528 0.054 Uiso 1 1 calc R
C3 C -0.6721(8) 0.96609(17) 0.255(2) 0.0407(17) Uani 1 1 d .
H3 H -0.7888 0.9508 0.2606 0.049 Uiso 1 1 calc R

loop_
_atom_site_aniso_label
_atom_site_aniso_U_11
_atom_site_aniso_U_22
_atom_site_aniso_U_33
_atom_site_aniso_U_23
_atom_site_aniso_U_13
_atom_site_aniso_U_12
Na1 0.0219(13) 0.0303(16) 0.0387(18) 0.000 -0.002(3) 0.000
O1 0.0174(15) 0.0158(17) 0.040(2) 0.002(3) -0.010(3) 0.0001(13)
C1 0.023(3) 0.016(3) 0.011(3) 0.000 0.006(5) 0.000
C2 0.028(3) 0.014(3) 0.019(4) 0.000 -0.003(6) 0.000
O5 0.028(3) 0.0156(19) 0.014(2) -0.0004(14) 0.0028(16) 0.0019(15)
O6 0.032(2) 0.090(4) 0.042(3) 0.019(3) -0.002(4) -0.001(5)
O3 0.035(2) 0.0111(19) 0.013(2) 0.0002(15) 0.0009(17) -0.0031(15)
O4 0.0104(15) 0.021(2) 0.023(2) 0.0033(16) -0.0004(14) 0.0043(15)
C7 0.024(3) 0.015(3) 0.007(3) -0.0021(19) 0.003(2) 0.003(2)
C8 0.011(2) 0.019(3) 0.017(3) -0.007(2) -0.008(2) 0.002(2)
Dy1 0.01518(17) 0.01215(19) 0.0131(2) 0.000 -0.0010(4) 0.000
C5 0.029(3) 0.015(3) 0.022(4) 0.000 -0.003(6) 0.000
C6 0.029(3) 0.018(3) 0.021(4) 0.000 0.004(6) 0.000
O2 0.025(2) 0.018(2) 0.047(4) 0.0019(19) 0.012(2) -0.0018(16)
C4 0.028(3) 0.019(3) 0.089(6) 0.005(6) 0.006(7) 0.004(2)
C3 0.023(3) 0.014(3) 0.085(5) -0.004(6) 0.006(6) 0.002(2)

loop_
_atom_type_symbol
_atom_type_description
_atom_type_scat_dispersion_real
_atom_type_scat_dispersion_imag
_atom_type_scat_source
C C 0.0181 0.0091 'International Tables Vol C Tables 4.2.6.8 and 6.1.1.4'
H H 0 0 'International Tables Vol C Tables 4.2.6.8 and 6.1.1.4'
O O 0.0492 0.0322 'International Tables Vol C Tables 4.2.6.8 and 6.1.1.4'
Na Na 0.1353 0.1239 'International Tables Vol C Tables 4.2.6.8 and 6.1.1.4'
Dy Dy -9.8046 9.8477 'International Tables Vol C Tables 4.2.6.8 and 6.1.1.4'

loop_
_geom_angle_atom_site_label_1
_geom_angle_atom_site_label_2
_geom_angle_atom_site_label_3
_geom_angle
_geom_angle_site_symmetry_1
_geom_angle_site_symmetry_3
O6 Na1 O6 119.5(3) . 3
O6 Na1 O1 87.1(3) . .
O6 Na1 O1 81.5(3) 3 .
O6 Na1 O1 81.5(3) . 3
O6 Na1 O1 87.1(3) 3 3
O1 Na1 O1 157.3(2) . 3
O6 Na1 O4 129.5(2) . .
O6 Na1 O4 101.7(2) 3 .
O1 Na1 O4 70.36(13) . .
O1 Na1 O4 131.57(16) 3 .
O6 Na1 O4 101.7(2) . 3
O6 Na1 O4 129.5(2) 3 3
O1 Na1 O4 131.57(16) . 3
O1 Na1 O4 70.37(13) 3 3
O4 Na1 O4 67.57(19) . 3
O6 Na1 Dy1 104.0(2) . .
O6 Na1 Dy1 101.2(2) 3 .
O1 Na1 Dy1 37.02(8) . .
O1 Na1 Dy1 165.66(14) 3 .
O4 Na1 Dy1 35.57(8) . .
O4 Na1 Dy1 95.42(11) 3 .
O6 Na1 Dy1 101.2(2) . 1_655
O6 Na1 Dy1 104.0(2) 3 1_655
O1 Na1 Dy1 165.66(14) . 1_655
O1 Na1 Dy1 37.02(8) 3 1_655
O4 Na1 Dy1 95.42(11) . 1_655
O4 Na1 Dy1 35.57(8) 3 1_655
Dy1 Na1 Dy1 128.75(8) . 1_655
C1 O1 Dy1 93.0(3) . .
C1 O1 Na1 160.8(4) . .
Dy1 O1 Na1 105.59(14) . .
O1 C1 O1 119.9(6) 3_455 .
O1 C1 C2 120.0(3) 3_455 .
O1 C1 C2 120.0(3) . .
O1 C1 Dy1 60.0(3) 3_455 .
O1 C1 Dy1 60.0(3) . .
C2 C1 Dy1 180.000(1) . .
C3 C2 C3 119.7(7) 3_455 .
C3 C2 C1 120.2(3) 3_455 .
C3 C2 C1 120.2(3) . .
C8 O5 Dy1 123.8(4) . .
Na1 O6 H6A 123.3(19) . .
Na1 O6 H6B 127(2) . .
H6A O6 H6B 107(2) . .
C7 O3 Dy1 122.1(3) . .
C7 O3 H3O 110(5) . .
Dy1 O3 H3O 128(5) . .
C8 O4 Dy1 132.4(3) 6_465 .
C8 O4 Na1 122.9(3) 6_465 .
Dy1 O4 Na1 104.32(15) . .
O3 C7 C8 106.9(4) . .
O3 C7 C7 110.3(4) . 3_454
C8 C7 C7 111.7(3) . 3_454
O3 C7 H7 105(5) . .
C8 C7 H7 105(4) . .
C7 C7 H7 117(6) 3_454 .
O5 C8 O4 125.1(6) . 6_464
O5 C8 C7 117.3(5) . .
O4 C8 C7 117.6(5) 6_464 .
O4 Dy1 O4 156.9(2) . 3_455
O4 Dy1 O5 82.29(14) . .
O4 Dy1 O5 79.21(14) 3_455 .
O4 Dy1 O5 79.21(14) . 3_455
O4 Dy1 O5 82.29(14) 3_455 3_455
O5 Dy1 O5 73.05(19) . 3_455
O4 Dy1 O1 75.07(14) . .
O4 Dy1 O1 127.88(14) 3_455 .
O5 Dy1 O1 132.16(19) . .
O5 Dy1 O1 139.5(2) 3_455 .
O4 Dy1 O1 127.88(14) . 3_455
O4 Dy1 O1 75.07(14) 3_455 3_455
O5 Dy1 O1 139.5(2) . 3_455
O5 Dy1 O1 132.16(19) 3_455 3_455
O1 Dy1 O1 54.11(15) . 3_455
O4 Dy1 O3 89.02(14) . 3_455
O4 Dy1 O3 95.77(15) 3_455 3_455
O5 Dy1 O3 138.57(13) . 3_455
O5 Dy1 O3 65.53(14) 3_455 3_455
O1 Dy1 O3 83.1(2) . 3_455
O1 Dy1 O3 75.4(2) 3_455 3_455
O4 Dy1 O3 95.77(15) . .
O4 Dy1 O3 89.03(14) 3_455 .
O5 Dy1 O3 65.53(14) . .
O5 Dy1 O3 138.57(13) 3_455 .
O1 Dy1 O3 75.4(2) . .
O1 Dy1 O3 83.1(2) 3_455 .
O3 Dy1 O3 155.90(19) 3_455 .
O4 Dy1 C1 101.54(11) . .
O4 Dy1 C1 101.54(11) 3_455 .
O5 Dy1 C1 143.47(10) . .
O5 Dy1 C1 143.47(10) 3_455 .
O1 Dy1 C1 27.06(8) . .
O1 Dy1 C1 27.06(8) 3_455 .
O3 Dy1 C1 77.95(10) 3_455 .
O3 Dy1 C1 77.95(10) . .
O4 Dy1 Na1 40.11(11) . .
O4 Dy1 Na1 159.70(11) 3_455 .
O5 Dy1 Na1 103.18(10) . .
O5 Dy1 Na1 117.85(10) 3_455 .
O1 Dy1 Na1 37.38(9) . .
O1 Dy1 Na1 91.39(9) 3_455 .
O3 Dy1 Na1 95.31(10) 3_455 .
O3 Dy1 Na1 74.15(10) . .
C1 Dy1 Na1 64.37(4) . .
O4 Dy1 Na1 159.69(11) . 1_455
O4 Dy1 Na1 40.11(11) 3_455 1_455
O5 Dy1 Na1 117.85(10) . 1_455
O5 Dy1 Na1 103.18(10) 3_455 1_455
O1 Dy1 Na1 91.39(9) . 1_455
O1 Dy1 Na1 37.38(9) 3_455 1_455
O3 Dy1 Na1 74.15(10) 3_455 1_455
O3 Dy1 Na1 95.31(10) . 1_455
C1 Dy1 Na1 64.37(4) . 1_455
Na1 Dy1 Na1 128.74(8) . 1_455
C4 C5 C4 119.0(7) . 3_455
C4 C5 C6 120.5(3) . .
C4 C5 C6 120.5(3) 3_455 .
O2 C6 O2 122.2(7) 3_455 .
O2 C6 C5 118.9(3) 3_455 .
O2 C6 C5 118.9(3) . .
C5 C4 C3 120.4(5) . .
C5 C4 H4 119.8 . .
C3 C4 H4 119.8 . .
C2 C3 C4 120.2(5) . .
C2 C3 H3 119.9 . .
C4 C3 H3 119.9 . .

loop_
_geom_bond_atom_site_label_1
_geom_bond_atom_site_label_2
_geom_bond_distance
_geom_bond_site_symmetry_2
Na1 O6 2.307(5) .
Na1 O6 2.307(5) 3
Na1 O1 2.411(3) .
Na1 O1 2.411(3) 3
Na1 O4 2.543(5) .
Na1 O4 2.543(5) 3
O1 C1 1.256(5) .
O1 Dy1 2.391(3) .
C1 O1 1.256(5) 3_455
C1 C2 1.493(9) .
C1 Dy1 2.758(6) .
C2 C3 1.373(6) 3_455
C2 C3 1.373(6) .
O5 C8 1.245(7) .
O5 Dy1 2.359(4) .
O6 H6A 0.988(18) .
O6 H6B 0.973(18) .
O3 C7 1.423(7) .
O3 Dy1 2.401(4) .
O3 H3O 0.85(2) .
O4 C8 1.261(7) 6_465
O4 Dy1 2.296(4) .
C7 C8 1.532(8) .
C7 C7 1.544(11) 3_454
C7 H7 0.97(7) .
C8 O4 1.261(7) 6_464
Dy1 O4 2.296(4) 3_455
Dy1 O5 2.359(4) 3_455
Dy1 O1 2.391(3) 3_455
Dy1 O3 2.401(4) 3_455
C5 C4 1.380(7) .
C5 C4 1.380(7) 3_455
C5 C6 1.494(9) .
C6 O2 1.260(5) 3_455
C6 O2 1.260(5) .
C4 C3 1.400(8) .
C4 H4 0.9300 .
C3 H3 0.9300 .

loop_
_geom_torsion_atom_site_label_1
_geom_torsion_atom_site_label_2
_geom_torsion_atom_site_label_3
_geom_torsion_atom_site_label_4
_geom_torsion
_geom_torsion_site_symmetry_1
_geom_torsion_site_symmetry_4
O6 Na1 O1 C1 -46.5(17) . .
O6 Na1 O1 C1 73.9(17) 3 .
O1 Na1 O1 C1 13.2(16) 3 .
O4 Na1 O1 C1 179.6(18) . .
O4 Na1 O1 C1 -149.5(15) 3 .
Dy1 Na1 O1 C1 -164.4(19) . .
Dy1 Na1 O1 C1 -172.5(9) 1_655 .
O6 Na1 O1 Dy1 117.9(3) . .
O6 Na1 O1 Dy1 -121.7(3) 3 .
O1 Na1 O1 Dy1 177.6(3) 3 .
O4 Na1 O1 Dy1 -16.0(2) . .
O4 Na1 O1 Dy1 14.9(5) 3 .
Dy1 Na1 O1 Dy1 -8.1(10) 1_655 .
Dy1 O1 C1 O1 0.0 . 3_455
Na1 O1 C1 O1 165.0(19) . 3_455
Dy1 O1 C1 C2 180.0 . .
Na1 O1 C1 C2 -15.0(19) . .
Na1 O1 C1 Dy1 165.0(19) . .
O1 C1 C2 C3 -174.7(10) 3_455 3_455
O1 C1 C2 C3 5.3(10) . 3_455
O1 C1 C2 C3 5.3(10) 3_455 .
O1 C1 C2 C3 -174.7(10) . .
O6 Na1 O4 C8 134.3(5) . 6_465
O6 Na1 O4 C8 -80.5(5) 3 6_465
O1 Na1 O4 C8 -157.0(5) . 6_465
O1 Na1 O4 C8 16.0(6) 3 6_465
O4 Na1 O4 C8 47.6(4) 3 6_465
Dy1 Na1 O4 C8 -173.6(5) . 6_465
Dy1 Na1 O4 C8 25.0(4) 1_655 6_465
O6 Na1 O4 Dy1 -52.1(3) . .
O6 Na1 O4 Dy1 93.1(2) 3 .
O1 Na1 O4 Dy1 16.6(2) . .
O1 Na1 O4 Dy1 -170.4(3) 3 .
O4 Na1 O4 Dy1 -138.8(3) 3 .
Dy1 Na1 O4 Dy1 -161.45(13) 1_655 .
Dy1 O3 C7 C8 -14.6(6) . .
Dy1 O3 C7 C7 107.0(4) . 3_454
Dy1 O5 C8 O4 159.1(4) . 6_464
Dy1 O5 C8 C7 -22.8(6) . .
O3 C7 C8 O5 23.0(6) . .
C7 C7 C8 O5 -97.7(6) 3_454 .
O3 C7 C8 O4 -158.8(5) . 6_464
C7 C7 C8 O4 80.5(7) 3_454 6_464
C8 O4 Dy1 O4 -29.2(5) 6_465 3_455
Na1 O4 Dy1 O4 158.06(15) . 3_455
C8 O4 Dy1 O5 -66.1(5) 6_465 .
Na1 O4 Dy1 O5 121.19(17) . .
C8 O4 Dy1 O5 8.0(5) 6_465 3_455
Na1 O4 Dy1 O5 -164.69(18) . 3_455
C8 O4 Dy1 O1 156.4(6) 6_465 .
Na1 O4 Dy1 O1 -16.3(2) . .
C8 O4 Dy1 O1 143.8(5) 6_465 3_455
Na1 O4 Dy1 O1 -28.9(3) . 3_455
C8 O4 Dy1 O3 73.3(5) 6_465 3_455
Na1 O4 Dy1 O3 -99.43(16) . 3_455
C8 O4 Dy1 O3 -130.4(5) 6_465 .
Na1 O4 Dy1 O3 56.90(17) . .
C8 O4 Dy1 C1 150.8(5) 6_465 .
Na1 O4 Dy1 C1 -21.94(15) . .
C8 O4 Dy1 Na1 172.7(6) 6_465 .
C8 O4 Dy1 Na1 106.8(5) 6_465 1_455
Na1 O4 Dy1 Na1 -65.9(4) . 1_455
C8 O5 Dy1 O4 -89.3(4) . .
C8 O5 Dy1 O4 104.5(4) . 3_455
C8 O5 Dy1 O5 -170.4(5) . 3_455
C8 O5 Dy1 O1 -27.6(5) . .
C8 O5 Dy1 O1 53.3(5) . 3_455
C8 O5 Dy1 O3 -169.0(4) . 3_455
C8 O5 Dy1 O3 10.6(4) . .
C8 O5 Dy1 C1 9.6(5) . .
C8 O5 Dy1 Na1 -54.9(4) . .
C8 O5 Dy1 Na1 93.4(4) . 1_455
C1 O1 Dy1 O4 -167.8(5) . .
Na1 O1 Dy1 O4 17.3(2) . .
C1 O1 Dy1 O4 15.0(6) . 3_455
Na1 O1 Dy1 O4 -159.88(17) . 3_455
C1 O1 Dy1 O5 127.6(3) . .
Na1 O1 Dy1 O5 -47.3(4) . .
C1 O1 Dy1 O5 -115.4(3) . 3_455
Na1 O1 Dy1 O5 69.7(4) . 3_455
C1 O1 Dy1 O1 0.0 . 3_455
Na1 O1 Dy1 O1 -174.9(7) . 3_455
C1 O1 Dy1 O3 -76.9(4) . 3_455
Na1 O1 Dy1 O3 108.1(3) . 3_455
C1 O1 Dy1 O3 92.0(4) . .
Na1 O1 Dy1 O3 -82.9(3) . .
Na1 O1 Dy1 C1 -174.9(7) . .
C1 O1 Dy1 Na1 174.9(7) . .
C1 O1 Dy1 Na1 -3.1(4) . 1_455
Na1 O1 Dy1 Na1 -178.0(3) . 1_455
C7 O3 Dy1 O4 83.2(4) . .
C7 O3 Dy1 O4 -74.2(4) . 3_455
C7 O3 Dy1 O5 4.4(4) . .
C7 O3 Dy1 O5 2.9(5) . 3_455
C7 O3 Dy1 O1 156.1(4) . .
C7 O3 Dy1 O1 -149.3(4) . 3_455
C7 O3 Dy1 O3 -176.2(4) . 3_455
C7 O3 Dy1 C1 -176.2(4) . .
C7 O3 Dy1 Na1 117.3(4) . .
C7 O3 Dy1 Na1 -113.9(4) . 1_455
O1 C1 Dy1 O4 -167.9(5) 3_455 .
O1 C1 Dy1 O4 12.1(5) . .
O1 C1 Dy1 O4 12.1(5) 3_455 3_455
O1 C1 Dy1 O4 -167.9(5) . 3_455
O1 C1 Dy1 O5 99.5(5) 3_455 .
O1 C1 Dy1 O5 -80.5(5) . .
O1 C1 Dy1 O5 -80.5(5) 3_455 3_455
O1 C1 Dy1 O5 99.5(5) . 3_455
O1 C1 Dy1 O1 180.0 3_455 .
O1 C1 Dy1 O1 180.0 . 3_455
O1 C1 Dy1 O3 -81.5(5) 3_455 3_455
O1 C1 Dy1 O3 98.5(5) . 3_455
O1 C1 Dy1 O3 98.6(5) 3_455 .
O1 C1 Dy1 O3 -81.5(5) . .
O1 C1 Dy1 Na1 176.6(4) 3_455 .
O1 C1 Dy1 Na1 -3.4(4) . .
O1 C1 Dy1 Na1 -3.4(4) 3_455 1_455
O1 C1 Dy1 Na1 176.6(4) . 1_455
O6 Na1 Dy1 O4 141.1(3) . .
O6 Na1 Dy1 O4 -94.4(2) 3 .
O1 Na1 Dy1 O4 -153.5(4) . .
O1 Na1 Dy1 O4 30.2(8) 3 .
O4 Na1 Dy1 O4 37.7(3) 3 .
Dy1 Na1 Dy1 O4 23.95(17) 1_655 .
O6 Na1 Dy1 O4 -13.9(4) . 3_455
O6 Na1 Dy1 O4 110.6(3) 3 3_455
O1 Na1 Dy1 O4 51.5(4) . 3_455
O1 Na1 Dy1 O4 -124.9(8) 3 3_455
O4 Na1 Dy1 O4 -155.0(3) . 3_455
O4 Na1 Dy1 O4 -117.4(4) 3 3_455
Dy1 Na1 Dy1 O4 -131.1(3) 1_655 3_455
O6 Na1 Dy1 O5 80.6(2) . .
O6 Na1 Dy1 O5 -154.91(19) 3 .
O1 Na1 Dy1 O5 146.0(3) . .
O1 Na1 Dy1 O5 -30.4(8) 3 .
O4 Na1 Dy1 O5 -60.5(2) . .
O4 Na1 Dy1 O5 -22.86(14) 3 .
Dy1 Na1 Dy1 O5 -36.58(10) 1_655 .
O6 Na1 Dy1 O5 158.2(2) . 3_455
O6 Na1 Dy1 O5 -77.3(2) 3 3_455
O1 Na1 Dy1 O5 -136.4(3) . 3_455
O1 Na1 Dy1 O5 47.2(8) 3 3_455
O4 Na1 Dy1 O5 17.1(2) . 3_455
O4 Na1 Dy1 O5 54.74(15) 3 3_455
Dy1 Na1 Dy1 O5 41.01(11) 1_655 3_455
O6 Na1 Dy1 O1 -65.4(4) . .
O6 Na1 Dy1 O1 59.1(4) 3 .
O1 Na1 Dy1 O1 -176.3(5) 3 .
O4 Na1 Dy1 O1 153.5(4) . .
O4 Na1 Dy1 O1 -168.8(3) 3 .
Dy1 Na1 Dy1 O1 177.4(3) 1_655 .
O6 Na1 Dy1 O1 -61.3(3) . 3_455
O6 Na1 Dy1 O1 63.2(3) 3 3_455
O1 Na1 Dy1 O1 4.1(5) . 3_455
O1 Na1 Dy1 O1 -172.2(10) 3 3_455
O4 Na1 Dy1 O1 157.6(3) . 3_455
O4 Na1 Dy1 O1 -164.7(2) 3 3_455
Dy1 Na1 Dy1 O1 -178.4(2) 1_655 3_455
O6 Na1 Dy1 O3 -136.7(2) . 3_455
O6 Na1 Dy1 O3 -12.2(2) 3 3_455
O1 Na1 Dy1 O3 -71.4(3) . 3_455
O1 Na1 Dy1 O3 112.3(8) 3 3_455
O4 Na1 Dy1 O3 82.13(19) . 3_455
O4 Na1 Dy1 O3 119.81(14) 3 3_455
Dy1 Na1 Dy1 O3 106.09(10) 1_655 3_455
O6 Na1 Dy1 O3 21.2(2) . .
O6 Na1 Dy1 O3 145.7(2) 3 .
O1 Na1 Dy1 O3 86.6(3) . .
O1 Na1 Dy1 O3 -89.8(8) 3 .
O4 Na1 Dy1 O3 -120.0(2) . .
O4 Na1 Dy1 O3 -82.28(14) 3 .
Dy1 Na1 Dy1 O3 -96.00(10) 1_655 .
O6 Na1 Dy1 C1 -62.83(18) . .
O6 Na1 Dy1 C1 61.67(17) 3 .
O1 Na1 Dy1 C1 2.6(3) . .
O1 Na1 Dy1 C1 -173.8(8) 3 .
O4 Na1 Dy1 C1 156.05(17) . .
O4 Na1 Dy1 C1 -166.28(10) 3 .
Dy1 Na1 Dy1 C1 180.0 1_655 .
O6 Na1 Dy1 Na1 -62.83(18) . 1_455
O6 Na1 Dy1 Na1 61.67(17) 3 1_455
O1 Na1 Dy1 Na1 2.6(3) . 1_455
O1 Na1 Dy1 Na1 -173.8(8) 3 1_455
O4 Na1 Dy1 Na1 156.05(17) . 1_455
O4 Na1 Dy1 Na1 -166.28(10) 3 1_455
Dy1 Na1 Dy1 Na1 180.0 1_655 1_455
C4 C5 C6 O2 16.2(9) . 3_455
C4 C5 C6 O2 -163.8(9) 3_455 3_455
C4 C5 C6 O2 -163.8(9) . .
C4 C5 C6 O2 16.2(9) 3_455 .
C4 C5 C4 C3 0.9(13) 3_455 .
C6 C5 C4 C3 -179.1(13) . .
C3 C2 C3 C4 0.9(13) 3_455 .
C1 C2 C3 C4 -179.1(13) . .
C5 C4 C3 C2 -2(3) . .
